data_7059802
loop_
_publ_author_name
'Topi\'c, Edi'
'Landripet, Ivana'
'Duguin, Ma\"elle'
'Pisk, Jana'
'\/Dilovi\'c, Ivica'
'Vrdoljak, Vi\<snja'
'Rub\<ci\'c, Mirta'

_publ_section_title
;
 Coordinating and supramolecular prospects of unsymmetrically substituted
 carbohydrazides
;
_journal_issue 31
_journal_name_full 'New Journal of Chemistry'
_journal_page_first 13357
_journal_page_last 13367
_journal_paper_doi 10.1039/D0NJ03106B
_journal_volume 44
_journal_year 2020
_chemical_formula_moiety 'Mo6 O19, 2(C18 H16 N5 O2), 2(H2 O)'
_chemical_formula_sum 'C36 H36 Mo6 N10 O25'
_chemical_formula_weight 1584.39
_chemical_name_systematic
'bis[2-(3-pyridinium)-2'-(2-hydroxynaphthyl)-(carbonylbis(hydrazin-2-yl-1-ylidenemethylylidene)] hexamolybdate dihydrate'
_space_group_crystal_system monoclinic
_space_group_IT_number 14
_space_group_name_Hall '-P 2ybc'
_space_group_name_H-M_alt 'P 1 21/c 1'
_atom_sites_solution_hydrogens mixed
_audit_creation_date 2020-02-27
_audit_creation_method
;
Olex2 1.2
(compiled 2018.05.29 svn.r3508 for OlexSys, GUI svn.r5506)
;
_audit_update_record
;
2020-02-27 deposited with the CCDC.	2020-07-20 downloaded from the CCDC.
;
_cell_angle_alpha 90
_cell_angle_beta 104.582(3)
_cell_angle_gamma 90
_cell_formula_units_Z 2
_cell_length_a 9.7786(3)
_cell_length_b 16.9721(4)
_cell_length_c 14.4712(4)
_cell_measurement_reflns_used 6991
_cell_measurement_temperature 298
_cell_measurement_theta_max 32.6840
_cell_measurement_theta_min 4.4510
_cell_volume 2324.33(11)
_computing_cell_refinement
;
CrysAlisPro, Agilent Technologies,
Version 1.171.37.35 (release 13-08-2014 CrysAlis171 .NET)
(compiled Aug 13 2014,18:06:01)
;
_computing_data_collection
;
CrysAlisPro, Agilent Technologies,
Version 1.171.37.35 (release 13-08-2014 CrysAlis171 .NET)
(compiled Aug 13 2014,18:06:01)
;
_computing_data_reduction
;
CrysAlisPro, Agilent Technologies,
Version 1.171.37.35 (release 13-08-2014 CrysAlis171 .NET)
(compiled Aug 13 2014,18:06:01)
;
_computing_molecular_graphics 'Olex2 (Dolomanov et al., 2009)'
_computing_publication_material 'Olex2 (Dolomanov et al., 2009)'
_computing_structure_refinement 'ShelXL (Sheldrick, 2015)'
_computing_structure_solution 'ShelXT (Sheldrick, 2015)'
_diffrn_ambient_temperature 298.0
_diffrn_detector_area_resol_mean 16.3426
_diffrn_detector_type Sapphire3
_diffrn_measured_fraction_theta_full 0.996
_diffrn_measured_fraction_theta_max 0.887
_diffrn_measurement_details
;
#__ type_ start__ end____ width___ exp.time_
  1 omega   36.00   88.00   1.0000   20.0000
omega____ theta____ kappa____ phi______ frames
    -       22.3432   57.0000  -60.0000 52

#__ type_ start__ end____ width___ exp.time_
  2 omega   13.00   75.00   1.0000   20.0000
omega____ theta____ kappa____ phi______ frames
    -       22.3432   37.0000  -90.0000 62

#__ type_ start__ end____ width___ exp.time_
  3 omega   36.00   79.00   1.0000   20.0000
omega____ theta____ kappa____ phi______ frames
    -       22.3432  179.0000  120.0000 43

#__ type_ start__ end____ width___ exp.time_
  4 omega  -46.00   36.00   1.0000   20.0000
omega____ theta____ kappa____ phi______ frames
    -       22.3432  -37.0000  120.0000 82
;
_diffrn_measurement_device 'four-circle diffractometer'
_diffrn_measurement_device_type 'Xcalibur, Sapphire3'
_diffrn_measurement_method '\w scans'
_diffrn_radiation_type MoK\a
_diffrn_radiation_wavelength 0.71073
_diffrn_reflns_av_R_equivalents 0.0275
_diffrn_reflns_av_unetI/netI 0.0456
_diffrn_reflns_Laue_measured_fraction_full 0.996
_diffrn_reflns_Laue_measured_fraction_max 0.887
_diffrn_reflns_limit_h_max 9
_diffrn_reflns_limit_h_min -14
_diffrn_reflns_limit_k_max 24
_diffrn_reflns_limit_k_min -22
_diffrn_reflns_limit_l_max 21
_diffrn_reflns_limit_l_min -13
_diffrn_reflns_number 15030
_diffrn_reflns_point_group_measured_fraction_full 0.996
_diffrn_reflns_point_group_measured_fraction_max 0.887
_diffrn_reflns_theta_full 25.242
_diffrn_reflns_theta_max 32.769
_diffrn_reflns_theta_min 4.197
_exptl_absorpt_coefficient_mu 1.673
_exptl_absorpt_correction_T_max 1.00000
_exptl_absorpt_correction_T_min 0.97024
_exptl_absorpt_correction_type multi-scan
_exptl_absorpt_process_details
;
CrysAlisPro, Agilent Technologies,
Version 1.171.37.35 (release 13-08-2014 CrysAlis171 .NET)
(compiled Aug 13 2014,18:06:01)
Empirical absorption correction using spherical harmonics,
 implemented in SCALE3 ABSPACK scaling algorithm.
;
_exptl_crystal_colour red
_exptl_crystal_colour_primary red
_exptl_crystal_density_diffrn 2.264
_exptl_crystal_description prism
_exptl_crystal_F_000 1548
_exptl_crystal_preparation 'Slow hydrolysis of acetonitrile solution of L3pynaf and MoO2(acac)2'
_exptl_crystal_recrystallization_method 'Same as preparation'
_exptl_crystal_size_max 0.31
_exptl_crystal_size_mid 0.22
_exptl_crystal_size_min 0.15
_refine_diff_density_max 0.701
_refine_diff_density_min -0.648
_refine_diff_density_rms 0.124
_refine_ls_extinction_method none
_refine_ls_goodness_of_fit_ref 1.036
_refine_ls_hydrogen_treatment mixed
_refine_ls_matrix_type full
_refine_ls_number_parameters 370
_refine_ls_number_reflns 7627
_refine_ls_number_restraints 6
_refine_ls_restrained_S_all 1.036
_refine_ls_R_factor_all 0.0468
_refine_ls_R_factor_gt 0.0319
_refine_ls_shift/su_max 0.002
_refine_ls_shift/su_mean 0.000
_refine_ls_structure_factor_coef Fsqd
_refine_ls_weighting_details 'w=1/[\s^2^(Fo^2^)+(0.0273P)^2^+1.0384P] where P=(Fo^2^+2Fc^2^)/3'
_refine_ls_weighting_scheme calc
_refine_ls_wR_factor_gt 0.0661
_refine_ls_wR_factor_ref 0.0729
_reflns_Friedel_coverage 0.000
_reflns_number_gt 6156
_reflns_number_total 7627
_reflns_threshold_expression 'I > 2\s(I)'
_cod_data_source_file d0nj03106b2.cif
_cod_data_source_block (H3L3pynaf)2Mo6O19x2H2O
_cod_depositor_comments
;Adding full bibliography for 7059802--7059812.cif.

 Adding full bibliography for 7059802--7059812.cif.
;
_cod_database_code 7059802
_shelx_shelxl_version_number 2018/3
_shelx_space_group_comment
;
The symmetry employed for this shelxl refinement is uniquely defined
by the following loop, which should always be used as a source of
symmetry information in preference to the above space-group names.
They are only intended as comments.
;
_shelx_estimated_absorpt_t_max 0.787
_shelx_estimated_absorpt_t_min 0.625
_olex2_refinement_description
;
1. Fixed Uiso
 At 1.2 times of:
  All H(H) groups, All C(H) groups, All C(H,H,H) groups
2. Restrained distances
 O1-H1 = O13-H13A = O13-H13B
 0.82 with sigma of 0.02
 N2-H2 = N3-H3
 0.88 with sigma of 0.02
 N5-H5
 0.86 with sigma of 0.02
3.a Aromatic/amide H refined with riding coordinates:
 C3(H3A), C7(H7), C15(H15), C9(H9), C4(H4), C14(H14), C16(H16), C11(H11),
 C12(H12), C13(H13), C17(H17), C18(H18)
;
_olex2_submission_special_instructions 'No special instructions were received'

loop_
_space_group_symop_operation_xyz
'x, y, z'
'-x, y+1/2, -z+1/2'
'-x, -y, -z'
'x, -y-1/2, z-1/2'

loop_
_atom_site_label
_atom_site_type_symbol
_atom_site_fract_x
_atom_site_fract_y
_atom_site_fract_z
_atom_site_U_iso_or_equiv
_atom_site_adp_type
_atom_site_occupancy
_atom_site_site_symmetry_order
_atom_site_calc_flag
_atom_site_refinement_flags_posn
_atom_site_refinement_flags_adp
_atom_site_refinement_flags_occupancy
_atom_site_disorder_assembly
_atom_site_disorder_group
Mo3 Mo -0.12330(3) 0.94998(2) 0.35281(2) 0.01794(6) Uani 1 1 d . . . . .
Mo1 Mo 0.01239(2) 0.87537(2) 0.56520(2) 0.01711(5) Uani 1 1 d . . . . .
Mo2 Mo 0.21316(2) 0.97850(2) 0.45978(2) 0.01824(6) Uani 1 1 d . . . . .
O12 O 0.000000 1.000000 0.500000 0.0149(5) Uani 1 2 d S T P . .
O7 O -0.0832(2) 0.85902(10) 0.43188(13) 0.0194(4) Uani 1 1 d . . . . .
O10 O 0.0835(2) 0.94137(10) 0.35274(13) 0.0206(4) Uani 1 1 d . . . . .
O11 O 0.1711(2) 1.08434(10) 0.42402(13) 0.0206(4) Uani 1 1 d . . . . .
O6 O -0.2684(2) 0.97836(10) 0.40576(14) 0.0216(4) Uani 1 1 d . . . . .
O8 O 0.0933(2) 0.94008(10) 0.67365(13) 0.0204(4) Uani 1 1 d . . . . .
O9 O 0.1859(2) 0.88231(10) 0.52834(14) 0.0201(4) Uani 1 1 d . . . . .
O3 O 0.0132(2) 0.78472(10) 0.61246(14) 0.0238(4) Uani 1 1 d . . . . .
O1 O 0.2130(2) 0.48409(11) 0.48416(15) 0.0242(4) Uani 1 1 d D . . . .
O2 O 0.2483(2) 0.68719(11) 0.54263(14) 0.0238(4) Uani 1 1 d . . . . .
O5 O -0.2048(2) 0.91296(11) 0.24440(14) 0.0274(4) Uani 1 1 d . . . . .
O4 O 0.3704(2) 0.96425(11) 0.43505(17) 0.0303(5) Uani 1 1 d . . . . .
O13 O 0.9010(3) 1.10107(13) 0.84871(17) 0.0310(5) Uani 1 1 d D . . . .
N4 N 0.5609(2) 0.77697(12) 0.66596(15) 0.0173(4) Uani 1 1 d . . . . .
N1 N 0.4086(3) 0.56166(12) 0.59330(16) 0.0203(5) Uani 1 1 d . . . . .
N3 N 0.4277(2) 0.76948(12) 0.60876(16) 0.0183(4) Uani 1 1 d D . . . .
N2 N 0.4616(3) 0.63472(12) 0.62009(18) 0.0198(5) Uani 1 1 d D . . . .
N5 N 0.9236(3) 0.94184(14) 0.84069(17) 0.0238(5) Uani 1 1 d D . . . .
C8 C 0.3711(3) 0.69603(14) 0.58736(19) 0.0184(5) Uani 1 1 d . . . . .
C1 C 0.4256(3) 0.42399(14) 0.58020(18) 0.0169(5) Uani 1 1 d . . . . .
C2 C 0.2932(3) 0.41938(14) 0.51593(19) 0.0180(5) Uani 1 1 d . . . . .
C3 C 0.2341(3) 0.34669(15) 0.47923(19) 0.0208(5) Uani 1 1 d . . . . .
H3A H 0.147127 0.345280 0.434588 0.025 Uiso 1 1 calc R . . . .
C7 C 0.4861(3) 0.50003(14) 0.61513(19) 0.0185(5) Uani 1 1 d . . . . .
H7 H 0.578440 0.503828 0.652307 0.022 Uiso 1 1 calc R . . . .
C5 C 0.4380(3) 0.27893(14) 0.57619(18) 0.0171(5) Uani 1 1 d . . . . .
C15 C 0.6366(3) 0.34936(16) 0.67647(19) 0.0213(5) Uani 1 1 d . . . . .
H15 H 0.681081 0.396154 0.700586 0.026 Uiso 1 1 calc R . . . .
C6 C 0.5012(3) 0.35203(14) 0.61114(18) 0.0166(5) Uani 1 1 d . . . . .
C9 C 0.6063(3) 0.84672(15) 0.68909(19) 0.0197(5) Uani 1 1 d . . . . .
H9 H 0.550713 0.890363 0.665867 0.024 Uiso 1 1 calc R . . . .
C4 C 0.3046(3) 0.27854(15) 0.50926(19) 0.0197(5) Uani 1 1 d . . . . .
H4 H 0.264341 0.230731 0.485309 0.024 Uiso 1 1 calc R . . . .
C10 C 0.7470(3) 0.85649(14) 0.75265(18) 0.0185(5) Uani 1 1 d . . . . .
C14 C 0.8364(3) 0.79319(15) 0.7876(2) 0.0232(6) Uani 1 1 d . . . . .
H14 H 0.807018 0.741997 0.770116 0.028 Uiso 1 1 calc R . . . .
C16 C 0.7030(3) 0.27891(16) 0.7046(2) 0.0250(6) Uani 1 1 d . . . . .
H16 H 0.792249 0.278620 0.746580 0.030 Uiso 1 1 calc R . . . .
C11 C 0.7946(3) 0.93153(15) 0.78216(19) 0.0210(5) Uani 1 1 d . . . . .
H11 H 0.736974 0.974898 0.761319 0.025 Uiso 1 1 calc R . . . .
C12 C 1.0112(3) 0.88228(17) 0.8738(2) 0.0275(6) Uani 1 1 d . . . . .
H12 H 1.100199 0.891886 0.913724 0.033 Uiso 1 1 calc R . . . .
C13 C 0.9682(3) 0.80626(17) 0.8480(2) 0.0266(6) Uani 1 1 d . . . . .
H13 H 1.027565 0.764053 0.871196 0.032 Uiso 1 1 calc R . . . .
C17 C 0.6377(3) 0.20731(16) 0.6706(2) 0.0257(6) Uani 1 1 d . . . . .
H17 H 0.683021 0.159902 0.690890 0.031 Uiso 1 1 calc R . . . .
C18 C 0.5077(3) 0.20725(15) 0.6079(2) 0.0229(6) Uani 1 1 d . . . . .
H18 H 0.464572 0.159648 0.585827 0.028 Uiso 1 1 calc R . . . .
H13A H 0.916(4) 1.1234(17) 0.8032(18) 0.028 Uiso 1 1 d DR . . . .
H13B H 0.863(3) 1.1275(16) 0.883(2) 0.028 Uiso 1 1 d DR . . . .
H2 H 0.546(2) 0.6425(16) 0.6467(19) 0.013(7) Uiso 1 1 d D . . . .
H3 H 0.371(3) 0.8071(14) 0.590(2) 0.026(9) Uiso 1 1 d D . . . .
H1 H 0.257(3) 0.5233(14) 0.511(2) 0.031 Uiso 1 1 d DR . . . .
H5 H 0.942(4) 0.9896(12) 0.854(3) 0.044(11) Uiso 1 1 d D . . . .

loop_
_atom_site_aniso_label
_atom_site_aniso_U_11
_atom_site_aniso_U_22
_atom_site_aniso_U_33
_atom_site_aniso_U_23
_atom_site_aniso_U_13
_atom_site_aniso_U_12
Mo3 0.02077(12) 0.01647(10) 0.01426(10) -0.00165(8) 0.00007(8) -0.00036(9)
Mo1 0.01855(11) 0.01259(9) 0.01863(11) 0.00266(8) 0.00175(8) 0.00003(8)
Mo2 0.01581(11) 0.01717(10) 0.02248(12) -0.00032(8) 0.00621(9) 0.00155(8)
O12 0.0155(12) 0.0148(11) 0.0139(12) 0.0001(9) 0.0027(9) -0.0010(9)
O7 0.0229(10) 0.0147(8) 0.0185(9) -0.0008(7) 0.0014(8) -0.0011(7)
O10 0.0231(10) 0.0205(8) 0.0199(9) -0.0029(7) 0.0084(8) 0.0001(8)
O11 0.0223(10) 0.0170(8) 0.0238(10) 0.0024(7) 0.0083(8) -0.0011(7)
O6 0.0169(9) 0.0208(9) 0.0249(10) -0.0010(8) 0.0013(8) 0.0000(8)
O8 0.0246(10) 0.0189(8) 0.0156(9) 0.0020(7) 0.0011(8) 0.0008(8)
O9 0.0192(9) 0.0160(8) 0.0243(10) 0.0017(7) 0.0039(8) 0.0058(7)
O3 0.0258(11) 0.0165(8) 0.0261(10) 0.0029(7) 0.0009(8) -0.0007(8)
O1 0.0204(10) 0.0172(9) 0.0310(11) 0.0003(8) -0.0011(8) 0.0025(8)
O2 0.0204(10) 0.0205(9) 0.0274(10) -0.0001(8) 0.0002(8) -0.0013(8)
O5 0.0350(12) 0.0240(9) 0.0188(10) -0.0032(8) -0.0012(9) -0.0022(9)
O4 0.0223(11) 0.0268(10) 0.0455(13) -0.0052(9) 0.0155(10) -0.0006(8)
O13 0.0342(13) 0.0280(11) 0.0322(13) -0.0006(9) 0.0106(10) -0.0011(10)
N4 0.0180(11) 0.0164(9) 0.0173(10) -0.0020(8) 0.0043(8) -0.0013(8)
N1 0.0225(12) 0.0158(9) 0.0228(12) -0.0023(8) 0.0063(9) -0.0029(9)
N3 0.0187(11) 0.0144(9) 0.0198(11) -0.0018(8) 0.0013(9) 0.0007(8)
N2 0.0183(11) 0.0139(9) 0.0255(12) -0.0029(8) 0.0026(9) -0.0022(9)
N5 0.0253(13) 0.0224(11) 0.0247(12) -0.0076(10) 0.0084(10) -0.0104(10)
C8 0.0199(13) 0.0173(11) 0.0195(12) -0.0002(10) 0.0075(10) -0.0005(10)
C1 0.0179(12) 0.0148(10) 0.0185(12) -0.0029(9) 0.0056(10) -0.0015(9)
C2 0.0176(12) 0.0164(11) 0.0204(12) 0.0011(10) 0.0054(10) 0.0022(10)
C3 0.0169(12) 0.0227(12) 0.0218(13) -0.0031(10) 0.0032(10) -0.0032(10)
C7 0.0191(12) 0.0183(11) 0.0183(12) -0.0015(9) 0.0051(10) -0.0015(10)
C5 0.0170(12) 0.0174(11) 0.0178(12) -0.0008(9) 0.0062(10) -0.0004(10)
C15 0.0189(13) 0.0224(12) 0.0213(13) -0.0047(10) 0.0029(10) -0.0032(10)
C6 0.0163(12) 0.0173(11) 0.0176(12) -0.0013(9) 0.0067(10) -0.0002(9)
C9 0.0248(14) 0.0159(11) 0.0196(13) -0.0001(10) 0.0076(11) -0.0014(10)
C4 0.0194(13) 0.0167(11) 0.0232(13) -0.0044(10) 0.0058(10) -0.0048(10)
C10 0.0215(13) 0.0195(11) 0.0164(12) -0.0017(9) 0.0082(10) -0.0034(10)
C14 0.0243(14) 0.0197(12) 0.0253(14) -0.0005(11) 0.0060(11) -0.0049(11)
C16 0.0218(14) 0.0300(14) 0.0205(13) 0.0000(11) 0.0003(11) 0.0058(12)
C11 0.0243(14) 0.0198(12) 0.0216(13) -0.0031(10) 0.0106(11) -0.0043(10)
C12 0.0220(14) 0.0345(15) 0.0244(14) -0.0016(12) 0.0027(11) -0.0096(12)
C13 0.0234(14) 0.0268(13) 0.0286(15) 0.0063(12) 0.0046(12) -0.0029(12)
C17 0.0315(16) 0.0226(13) 0.0228(14) 0.0024(11) 0.0065(12) 0.0089(12)
C18 0.0290(15) 0.0170(11) 0.0235(14) -0.0018(10) 0.0079(12) 0.0017(11)

loop_
_atom_type_symbol
_atom_type_description
_atom_type_scat_dispersion_real
_atom_type_scat_dispersion_imag
_atom_type_scat_source
C C 0.0033 0.0016 'International Tables Vol C Tables 4.2.6.8 and 6.1.1.4'
H H 0.0000 0.0000 'International Tables Vol C Tables 4.2.6.8 and 6.1.1.4'
Mo Mo -1.6832 0.6857 'International Tables Vol C Tables 4.2.6.8 and 6.1.1.4'
N N 0.0061 0.0033 'International Tables Vol C Tables 4.2.6.8 and 6.1.1.4'
O O 0.0106 0.0060 'International Tables Vol C Tables 4.2.6.8 and 6.1.1.4'

loop_
_geom_angle_atom_site_label_1
_geom_angle_atom_site_label_2
_geom_angle_atom_site_label_3
_geom_angle
_geom_angle_site_symmetry_1
_geom_angle_site_symmetry_3
_geom_angle_publ_flag
O7 Mo3 O12 76.39(5) . . ?
O7 Mo3 O10 83.53(8) . . ?
O7 Mo3 O8 151.61(8) . 3_576 ?
O10 Mo3 O12 74.92(5) . . ?
O6 Mo3 O12 78.42(6) . . ?
O6 Mo3 O7 91.47(8) . . ?
O6 Mo3 O10 153.31(8) . . ?
O6 Mo3 O8 90.07(8) . 3_576 ?
O8 Mo3 O12 76.16(5) 3_576 . ?
O8 Mo3 O10 82.47(8) 3_576 . ?
O5 Mo3 O12 177.02(8) . . ?
O5 Mo3 O7 103.53(9) . . ?
O5 Mo3 O10 102.10(9) . . ?
O5 Mo3 O6 104.56(10) . . ?
O5 Mo3 O8 103.49(9) . 3_576 ?
O7 Mo1 O12 76.23(5) . . ?
O7 Mo1 O11 84.70(8) . 3_576 ?
O11 Mo1 O12 76.01(5) 3_576 . ?
O8 Mo1 O12 77.16(5) . . ?
O8 Mo1 O7 153.22(7) . . ?
O8 Mo1 O11 86.12(8) . 3_576 ?
O9 Mo1 O12 77.74(5) . . ?
O9 Mo1 O7 88.31(8) . . ?
O9 Mo1 O11 153.73(7) . 3_576 ?
O9 Mo1 O8 88.90(8) . . ?
O3 Mo1 O12 177.30(7) . . ?
O3 Mo1 O7 103.01(8) . . ?
O3 Mo1 O11 101.38(9) . 3_576 ?
O3 Mo1 O8 103.44(9) . . ?
O3 Mo1 O9 104.87(9) . . ?
O10 Mo2 O12 78.15(6) . . ?
O10 Mo2 O11 92.21(8) . . ?
O10 Mo2 O6 153.02(8) . 3_576 ?
O10 Mo2 O9 89.33(8) . . ?
O11 Mo2 O12 76.85(6) . . ?
O11 Mo2 O6 84.61(8) . 3_576 ?
O11 Mo2 O9 152.01(8) . . ?
O6 Mo2 O12 75.03(6) 3_576 . ?
O9 Mo2 O12 76.13(5) . . ?
O9 Mo2 O6 81.49(8) . 3_576 ?
O4 Mo2 O12 177.74(8) . . ?
O4 Mo2 O10 104.11(10) . . ?
O4 Mo2 O11 103.08(9) . . ?
O4 Mo2 O6 102.71(10) . 3_576 ?
O4 Mo2 O9 103.62(9) . . ?
Mo3 O12 Mo3 179.999(12) . 3_576 ?
Mo3 O12 Mo2 90.237(9) 3_576 3_576 ?
Mo3 O12 Mo2 89.762(9) 3_576 . ?
Mo3 O12 Mo2 90.238(9) . . ?
Mo3 O12 Mo2 89.763(9) . 3_576 ?
Mo1 O12 Mo3 89.904(8) . 3_576 ?
Mo1 O12 Mo3 89.905(8) 3_576 . ?
Mo1 O12 Mo3 90.096(8) 3_576 3_576 ?
Mo1 O12 Mo3 90.095(8) . . ?
Mo1 O12 Mo1 180.0 . 3_576 ?
Mo1 O12 Mo2 90.023(8) 3_576 3_576 ?
Mo1 O12 Mo2 89.977(8) . 3_576 ?
Mo1 O12 Mo2 89.977(8) 3_576 . ?
Mo1 O12 Mo2 90.023(8) . . ?
Mo2 O12 Mo2 180.0 3_576 . ?
Mo3 O7 Mo1 117.17(9) . . ?
Mo2 O10 Mo3 116.67(9) . . ?
Mo2 O11 Mo1 116.77(9) . 3_576 ?
Mo3 O6 Mo2 116.69(10) . 3_576 ?
Mo1 O8 Mo3 116.17(9) . 3_576 ?
Mo1 O9 Mo2 115.87(9) . . ?
C9 N4 N3 117.5(2) . . ?
C7 N1 N2 120.9(2) . . ?
N4 N3 C8 119.6(2) . . ?
N1 N2 C8 115.2(2) . . ?
C12 N5 C11 123.0(2) . . ?
O2 C8 N3 121.3(2) . . ?
O2 C8 N2 123.6(2) . . ?
N3 C8 N2 115.1(2) . . ?
C2 C1 C7 120.6(2) . . ?
C2 C1 C6 118.6(2) . . ?
C6 C1 C7 120.8(2) . . ?
O1 C2 C1 122.7(2) . . ?
O1 C2 C3 115.6(2) . . ?
C1 C2 C3 121.7(2) . . ?
C4 C3 C2 119.8(3) . . ?
N1 C7 C1 118.3(3) . . ?
C4 C5 C6 119.4(2) . . ?
C18 C5 C6 120.3(2) . . ?
C18 C5 C4 120.3(2) . . ?
C16 C15 C6 121.1(2) . . ?
C5 C6 C1 119.1(2) . . ?
C5 C6 C15 117.3(2) . . ?
C15 C6 C1 123.6(2) . . ?
N4 C9 C10 118.7(2) . . ?
C3 C4 C5 121.3(2) . . ?
C14 C10 C9 123.1(2) . . ?
C11 C10 C9 119.3(2) . . ?
C11 C10 C14 117.6(3) . . ?
C13 C14 C10 120.3(3) . . ?
C15 C16 C17 120.8(3) . . ?
N5 C11 C10 120.3(3) . . ?
N5 C12 C13 119.2(3) . . ?
C12 C13 C14 119.6(3) . . ?
C18 C17 C16 120.0(3) . . ?
C17 C18 C5 120.5(3) . . ?

loop_
_geom_bond_atom_site_label_1
_geom_bond_atom_site_label_2
_geom_bond_distance
_geom_bond_site_symmetry_2
_geom_bond_publ_flag
Mo3 O12 2.3278(2) . ?
Mo3 O7 1.9029(17) . ?
Mo3 O10 2.028(2) . ?
Mo3 O6 1.838(2) . ?
Mo3 O8 1.9419(17) 3_576 ?
Mo3 O5 1.6914(19) . ?
Mo1 O12 2.3069(2) . ?
Mo1 O7 1.9403(18) . ?
Mo1 O11 1.9630(19) 3_576 ?
Mo1 O8 1.9157(18) . ?
Mo1 O9 1.906(2) . ?
Mo1 O3 1.6828(18) . ?
Mo2 O12 2.3297(2) . ?
Mo2 O10 1.8481(19) . ?
Mo2 O11 1.8859(17) . ?
Mo2 O6 2.0209(19) 3_576 ?
Mo2 O9 1.9629(18) . ?
Mo2 O4 1.682(2) . ?
O1 C2 1.361(3) . ?
O2 C8 1.222(3) . ?
N4 N3 1.361(3) . ?
N4 C9 1.279(3) . ?
N1 N2 1.362(3) . ?
N1 C7 1.283(3) . ?
N3 C8 1.367(3) . ?
N2 C8 1.371(3) . ?
N5 C11 1.342(4) . ?
N5 C12 1.334(4) . ?
C1 C2 1.393(4) . ?
C1 C7 1.456(3) . ?
C1 C6 1.439(3) . ?
C2 C3 1.408(4) . ?
C3 C4 1.360(4) . ?
C5 C6 1.421(3) . ?
C5 C4 1.415(4) . ?
C5 C18 1.414(4) . ?
C15 C6 1.421(4) . ?
C15 C16 1.372(4) . ?
C9 C10 1.459(4) . ?
C10 C14 1.397(4) . ?
C10 C11 1.386(3) . ?
C14 C13 1.381(4) . ?
C16 C17 1.403(4) . ?
C12 C13 1.379(4) . ?
C17 C18 1.363(4) . ?
